data_7130964
loop_
_publ_author_name
'Guo, Zhongnan'
'Ruan, Hang'
'Lin, Jiawei'
'Sun, Fan'
'Liu, Kunjie'
'Chen, Xin'
'Zhao, Jing'
'Yuan, Wenxia'

_publ_section_title
;
 (BA)10AgBi2Br19: a one-dimensional halide double perovskite with unique
 Br trimer
;
_journal_name_full 'Chemical Communications'
_journal_paper_doi 10.1039/D2CC05128A
_journal_year 2022
_chemical_formula_moiety 'Ag Bi2 Br14, 1.67(Br3), 2(C4 H10 N), 8(C4 H12 N)'
_chemical_formula_sum 'C40 H120 Ag Bi2 Br19 N10 O0.25'
_chemical_formula_weight 2789.57
_space_group_crystal_system monoclinic
_space_group_IT_number 15
_space_group_name_Hall '-C 2yc'
_space_group_name_H-M_alt 'C 1 2/c 1'
_atom_sites_solution_hydrogens geom
_atom_sites_solution_primary direct
_audit_block_doi 10.5517/ccdc.csd.cc2d1rv2
_audit_creation_date 2022-09-09
_audit_creation_method
;
Olex2 1.2
(compiled 2018.05.29 svn.r3508 for OlexSys, GUI svn.r5506)
;
_audit_update_record
;
2022-09-09 deposited with the CCDC.	2022-11-08 downloaded from the CCDC.
;
_cell_angle_alpha 90
_cell_angle_beta 106.856(3)
_cell_angle_gamma 90
_cell_formula_units_Z 4
_cell_length_a 32.453(2)
_cell_length_b 8.0862(6)
_cell_length_c 36.082(3)
_cell_measurement_reflns_used 9893
_cell_measurement_temperature 293
_cell_measurement_theta_max 26.875
_cell_measurement_theta_min 2.344
_cell_volume 9061.9(12)
_computing_cell_refinement 'SAINT v8.37A (Bruker, 2015)'
_computing_data_reduction 'SAINT v8.37A (Bruker, 2015)'
_computing_molecular_graphics 'Olex2 (Dolomanov et al., 2009)'
_computing_publication_material 'Olex2 (Dolomanov et al., 2009)'
_computing_structure_refinement 'ShelXL (Sheldrick, 2015)'
_computing_structure_solution 'ShelXS (Sheldrick, 2008)'
_diffrn_ambient_temperature 293
_diffrn_detector 'CCD area detector'
_diffrn_detector_area_resol_mean 7.9
_diffrn_detector_type 'Bruker SMART CCD 1K area detector'
_diffrn_measured_fraction_theta_full 0.994
_diffrn_measured_fraction_theta_max 0.994
_diffrn_measurement_device 'three-circle diffractometer'
_diffrn_measurement_device_type Bruker
_diffrn_measurement_method '\w scans'
_diffrn_radiation_monochromator graphite
_diffrn_radiation_probe x-ray
_diffrn_radiation_type MoK\a
_diffrn_radiation_wavelength 0.71073
_diffrn_reflns_av_R_equivalents 0.0974
_diffrn_reflns_av_unetI/netI 0.0732
_diffrn_reflns_Laue_measured_fraction_full 0.994
_diffrn_reflns_Laue_measured_fraction_max 0.994
_diffrn_reflns_limit_h_max 38
_diffrn_reflns_limit_h_min -38
_diffrn_reflns_limit_k_max 9
_diffrn_reflns_limit_k_min -9
_diffrn_reflns_limit_l_max 42
_diffrn_reflns_limit_l_min -42
_diffrn_reflns_number 48211
_diffrn_reflns_point_group_measured_fraction_full 0.994
_diffrn_reflns_point_group_measured_fraction_max 0.994
_diffrn_reflns_theta_full 24.998
_diffrn_reflns_theta_max 24.998
_diffrn_reflns_theta_min 2.359
_diffrn_source 'sealed X-ray tube'
_diffrn_source_target Mo
_exptl_absorpt_coefficient_mu 12.496
_exptl_crystal_colour yellow
_exptl_crystal_colour_primary yellow
_exptl_crystal_density_diffrn 2.045
_exptl_crystal_description needle
_exptl_crystal_F_000 5240
_refine_diff_density_max 2.046
_refine_diff_density_min -1.497
_refine_diff_density_rms 0.225
_refine_ls_extinction_coef 0.00046(5)
_refine_ls_extinction_expression Fc^*^=kFc[1+0.001xFc^2^\l^3^/sin(2\q)]^-1/4^
_refine_ls_extinction_method 'SHELXL-2014/7 (Sheldrick 2014'
_refine_ls_goodness_of_fit_ref 1.065
_refine_ls_hydrogen_treatment constr
_refine_ls_matrix_type full
_refine_ls_number_parameters 257
_refine_ls_number_reflns 7933
_refine_ls_number_restraints 69
_refine_ls_restrained_S_all 1.064
_refine_ls_R_factor_all 0.1179
_refine_ls_R_factor_gt 0.0812
_refine_ls_shift/su_max 0.002
_refine_ls_shift/su_mean 0.000
_refine_ls_structure_factor_coef Fsqd
_refine_ls_weighting_details 'w=1/[\s^2^(Fo^2^)+(0.0999P)^2^+167.2776P] where P=(Fo^2^+2Fc^2^)/3'
_refine_ls_weighting_scheme calc
_refine_ls_wR_factor_gt 0.1990
_refine_ls_wR_factor_ref 0.2234
_reflns_Friedel_coverage 0.000
_reflns_number_gt 5491
_reflns_number_total 7933
_reflns_threshold_expression 'I > 2\s(I)'
_cod_data_source_file d2cc05128a2.cif
_cod_data_source_block platon_pl
_cod_database_code 7130964
_shelx_shelxl_version_number 2014/7
_shelx_space_group_comment
;
The symmetry employed for this shelxl refinement is uniquely defined
by the following loop, which should always be used as a source of
symmetry information in preference to the above space-group names.
They are only intended as comments.
;
_olex2_refinement_description
;
1. Fixed Uiso
 At 1.2 times of:
  All C(H,H) groups, All N(H,H,H) groups
 At 1.5 times of:
  All C(H,H,H) groups
2. Restrained distances
 C4-C3
 1.54 with sigma of 0.02
 C11-C10
 1.54 with sigma of 0.02
 C2-C3
 1.54 with sigma of 0.02
 C10-C9
 1.54 with sigma of 0.02
 C5-C6
 1.54 with sigma of 0.02
 C7-C8
 1.54 with sigma of 0.02
 C14-C15
 1.54 with sigma of 0.02
 C14-C13
 1.54 with sigma of 0.02
3. Rigid bond restraints
 N5, C17, C18, C19, C20
 with sigma for 1-2 distances of 0.01 and sigma for 1-3 distances of 0.01
4. Uiso/Uaniso restraints and constraints
N5 \\sim C17 \\sim C18 \\sim C19 \\sim C20: within 2A with sigma of 0.04 and
sigma for terminal atoms of 0.08
Uanis(C17) \\sim Ueq, Uanis(C18) \\sim Ueq, Uanis(C19) \\sim Ueq, Uanis(C20)
\\sim Ueq, Uanis(N5) \\sim Ueq: with sigma of 0.1 and sigma for terminal atoms
of 0.2
Uanis(N4) = Uanis(C16) = Uanis(C15) = Uanis(C14)
Uanis(N4) = Uanis(C16) = Uanis(C15) = Uanis(C14) = Uanis(C13)
Uanis(N1) = Uanis(C4) = Uanis(C3) = Uanis(C2) = Uanis(C1)
Uanis(C9) = Uanis(C10) = Uanis(C11) = Uanis(C12) = Uanis(N3)
5.a Secondary CH2 refined with riding coordinates:
 C14(H14A,H14B), C16(H16A,H16B), C10(H10A,H10B), C11(H11A,H11B), C12(H12A,
 H12B), C6(H6A,H6B), C7(H7A,H7B), C8(H8A,H8B), C2(H2D,H2E), C3(H3D,H3E), C4(H4A,
 H4B), C18(H18A,H18B), C19(H19A,H19B), C20(H20A,H20B)
5.b Me refined with riding coordinates:
 N4(H4C,H4D,H4E), N3(H3A,H3B,H3C), C9(H9A,H9B,H9C), N2(H2A,H2B,H2C), C5(H5A,
 H5B,H5C), N1(H1A,H1B,H1C), C1(H1D,H1E,H1F), N5(H5D,H5E,H5F), C17(H17A,H17B,
 H17C)
5.c Idealised Me refined as rotating group:
 C13(H13A,H13B,H13C)
;
_olex2_submission_special_instructions 'No special instructions were received'

loop_
_space_group_symop_operation_xyz
'x, y, z'
'-x, y, -z+1/2'
'x+1/2, y+1/2, z'
'-x+1/2, y+1/2, -z+1/2'
'-x, -y, -z'
'x, -y, z-1/2'
'-x+1/2, -y+1/2, -z'
'x+1/2, -y+1/2, z-1/2'

loop_
_atom_site_label
_atom_site_type_symbol
_atom_site_fract_x
_atom_site_fract_y
_atom_site_fract_z
_atom_site_U_iso_or_equiv
_atom_site_adp_type
_atom_site_occupancy
_atom_site_site_symmetry_order
_atom_site_calc_flag
_atom_site_refinement_flags_posn
_atom_site_refinement_flags_adp
_atom_site_refinement_flags_occupancy
_atom_site_disorder_assembly
_atom_site_disorder_group
Bi1 Bi 0.28433(2) 0.75705(5) 0.12128(2) 0.0534(2) Uani 1 1 d . . . . .
Ag1 Ag 0.2500 0.2500 0.0000 0.0678(5) Uani 1 2 d S T P . .
Br1 Br 0.37360(7) 0.7000(2) 0.13372(6) 0.0899(6) Uani 1 1 d . . . . .
Br2 Br 0.28433(7) 0.5105(2) 0.17722(5) 0.0825(6) Uani 1 1 d . . . . .
Br3 Br 0.30316(7) 1.01678(19) 0.17675(5) 0.0805(5) Uani 1 1 d . . . . .
Br4 Br 0.28191(7) 0.9876(2) 0.06107(5) 0.0833(6) Uani 1 1 d . . . . .
Br5 Br 0.19462(6) 0.8155(2) 0.10905(5) 0.0776(5) Uani 1 1 d . . . . .
Br6 Br 0.26258(7) 0.51121(19) 0.06226(4) 0.0799(5) Uani 1 1 d . . . . .
Br7 Br 0.17037(7) 0.2072(2) 0.00040(6) 0.0913(6) Uani 1 1 d . . . . .
Br8 Br 0.41714(17) 0.2952(6) 0.22451(13) 0.2135(19) Uani 1 1 d . . . . .
Br9 Br 0.5000 0.2931(5) 0.2500 0.1504(16) Uani 1 2 d S T P . .
Br1A Br 0.18938(7) 0.2270(2) 0.21259(5) 0.0826(6) Uani 1 1 d . . . . .
N4 N 0.2077(11) 0.245(3) 0.1141(10) 0.200(8) Uani 1 1 d . . . . .
H4C H 0.2300 0.3132 0.1179 0.240 Uiso 1 1 calc R . . . .
H4D H 0.2095 0.1894 0.1358 0.240 Uiso 1 1 calc R . . . .
H4E H 0.2079 0.1738 0.0953 0.240 Uiso 1 1 calc R . . . .
C13 C 0.0573(11) 0.235(3) 0.0803(12) 0.200(8) Uani 1 1 d D . . . .
H13A H 0.0683 0.1246 0.0821 0.300 Uiso 1 1 calc GR . . . .
H13B H 0.0355 0.2497 0.0560 0.300 Uiso 1 1 calc GR . . . .
H13C H 0.0451 0.2550 0.1012 0.300 Uiso 1 1 calc GR . . . .
C14 C 0.0936(11) 0.357(3) 0.0830(11) 0.200(8) Uani 1 1 d D . . . .
H14A H 0.0954 0.4421 0.1023 0.240 Uiso 1 1 calc R . . . .
H14B H 0.0927 0.4058 0.0583 0.240 Uiso 1 1 calc R . . . .
C15 C 0.1285(12) 0.225(4) 0.0961(13) 0.200(8) Uani 1 1 d D . . . .
C16 C 0.1699(14) 0.335(4) 0.1035(12) 0.200(8) Uani 1 1 d . . . . .
H16A H 0.1686 0.3968 0.0802 0.240 Uiso 1 1 calc R . . . .
H16B H 0.1703 0.4136 0.1239 0.240 Uiso 1 1 calc R . . . .
N3 N 0.2219(7) 0.829(3) 0.2168(6) 0.139(4) Uani 1 1 d . . . . .
H3A H 0.2444 0.8374 0.2378 0.166 Uiso 1 1 calc R . . . .
H3B H 0.2306 0.7906 0.1972 0.166 Uiso 1 1 calc R . . . .
H3C H 0.2101 0.9287 0.2107 0.166 Uiso 1 1 calc R . . . .
C9 C 0.0826(8) 0.763(3) 0.1534(8) 0.139(4) Uani 1 1 d D . . . .
H9A H 0.0634 0.8524 0.1424 0.208 Uiso 1 1 calc R . . . .
H9B H 0.0899 0.7041 0.1330 0.208 Uiso 1 1 calc R . . . .
H9C H 0.0687 0.6892 0.1668 0.208 Uiso 1 1 calc R . . . .
C10 C 0.1251(8) 0.835(3) 0.1828(7) 0.139(4) Uani 1 1 d D . . . .
H10A H 0.1413 0.9057 0.1704 0.166 Uiso 1 1 calc R . . . .
H10B H 0.1198 0.8906 0.2047 0.166 Uiso 1 1 calc R . . . .
C11 C 0.1445(9) 0.671(3) 0.1925(7) 0.139(4) Uani 1 1 d D . . . .
H11A H 0.1489 0.6167 0.1700 0.166 Uiso 1 1 calc R . . . .
H11B H 0.1270 0.6008 0.2037 0.166 Uiso 1 1 calc R . . . .
C12 C 0.1906(10) 0.718(3) 0.2244(8) 0.139(4) Uani 1 1 d . . . . .
H12A H 0.1835 0.7618 0.2468 0.166 Uiso 1 1 calc R . . . .
H12B H 0.2054 0.6142 0.2324 0.166 Uiso 1 1 calc R . . . .
N2 N 0.3506(8) 1.277(2) 0.1176(9) 0.155(11) Uani 1 1 d . . . . .
H2A H 0.3353 1.2206 0.1301 0.185 Uiso 1 1 calc R . . . .
H2B H 0.3578 1.3752 0.1290 0.185 Uiso 1 1 calc R . . . .
H2C H 0.3350 1.2925 0.0931 0.185 Uiso 1 1 calc R . . . .
C5 C 0.4714(16) 1.281(7) 0.0722(18) 0.31(3) Uani 1 1 d D . . . .
H5A H 0.4961 1.2307 0.0674 0.468 Uiso 1 1 calc R . . . .
H5B H 0.4502 1.3034 0.0480 0.468 Uiso 1 1 calc R . . . .
H5C H 0.4797 1.3827 0.0861 0.468 Uiso 1 1 calc R . . . .
C6 C 0.452(2) 1.164(7) 0.096(2) 0.32(3) Uani 1 1 d D . . . .
H6A H 0.4424 1.0609 0.0829 0.379 Uiso 1 1 calc R . . . .
H6B H 0.4724 1.1414 0.1215 0.379 Uiso 1 1 calc R . . . .
C7 C 0.4179(17) 1.271(6) 0.0982(13) 0.23(2) Uani 1 1 d D . . . .
H7A H 0.4014 1.3014 0.0721 0.278 Uiso 1 1 calc R . . . .
H7B H 0.4298 1.3709 0.1119 0.278 Uiso 1 1 calc R . . . .
C8 C 0.3879(16) 1.190(4) 0.1185(12) 0.194(17) Uani 1 1 d D . . . .
H8A H 0.3795 1.0821 0.1068 0.233 Uiso 1 1 calc R . . . .
H8B H 0.4040 1.1711 0.1453 0.233 Uiso 1 1 calc R . . . .
N1 N 0.1840(9) 0.798(3) 0.0027(8) 0.179(6) Uani 1 1 d . . . . .
H1A H 0.2007 0.7758 -0.0124 0.215 Uiso 1 1 calc R . . . .
H1B H 0.1805 0.9067 0.0037 0.215 Uiso 1 1 calc R . . . .
H1C H 0.1964 0.7594 0.0264 0.215 Uiso 1 1 calc R . . . .
C1 C 0.0453(12) 0.770(3) 0.0133(11) 0.179(6) Uani 1 1 d . . . . .
H1D H 0.0146 0.7664 0.0019 0.268 Uiso 1 1 calc R . . . .
H1E H 0.0536 0.6888 0.0334 0.268 Uiso 1 1 calc R . . . .
H1F H 0.0534 0.8782 0.0240 0.268 Uiso 1 1 calc R . . . .
C2 C 0.0685(10) 0.733(4) -0.0188(10) 0.179(6) Uani 1 1 d D . . . .
H2D H 0.0631 0.6230 -0.0296 0.215 Uiso 1 1 calc R . . . .
H2E H 0.0628 0.8159 -0.0392 0.215 Uiso 1 1 calc R . . . .
C3 C 0.1128(10) 0.752(4) 0.0113(10) 0.179(6) Uani 1 1 d D . . . .
H3D H 0.1172 0.8633 0.0219 0.215 Uiso 1 1 calc R . . . .
H3E H 0.1169 0.6729 0.0322 0.215 Uiso 1 1 calc R . . . .
C4 C 0.1412(11) 0.717(4) -0.0136(11) 0.179(6) Uani 1 1 d D . . . .
H4A H 0.1278 0.7573 -0.0396 0.215 Uiso 1 1 calc R . . . .
H4B H 0.1450 0.5981 -0.0151 0.215 Uiso 1 1 calc R . . . .
N5 N 0.3779(6) 0.718(3) 0.2323(6) 0.140(8) Uani 1 1 d . U . . .
H5D H 0.3683 0.7576 0.2083 0.168 Uiso 1 1 calc R . . . .
H5E H 0.3808 0.6088 0.2314 0.168 Uiso 1 1 calc R . . . .
H5F H 0.3593 0.7425 0.2454 0.168 Uiso 1 1 calc R . . . .
C17 C 0.5021(10) 0.739(6) 0.3434(14) 0.29(2) Uani 1 1 d . U . . .
H17A H 0.5314 0.7763 0.3496 0.438 Uiso 1 1 calc R . . . .
H17B H 0.4882 0.7890 0.3606 0.438 Uiso 1 1 calc R . . . .
H17C H 0.5017 0.6206 0.3460 0.438 Uiso 1 1 calc R . . . .
C18 C 0.4809(10) 0.782(6) 0.3061(13) 0.249(15) Uani 1 1 d . U . . .
H18A H 0.4839 0.9005 0.3045 0.299 Uiso 1 1 calc R . . . .
H18B H 0.4973 0.7337 0.2901 0.299 Uiso 1 1 calc R . . . .
C19 C 0.4388(9) 0.747(5) 0.2878(11) 0.213(13) Uani 1 1 d . U . . .
H19A H 0.4358 0.6285 0.2893 0.256 Uiso 1 1 calc R . . . .
H19B H 0.4224 0.7955 0.3036 0.256 Uiso 1 1 calc R . . . .
C20 C 0.4180(12) 0.789(5) 0.2509(11) 0.205(13) Uani 1 1 d . U . . .
H20A H 0.4371 0.7651 0.2353 0.246 Uiso 1 1 calc R . . . .
H20B H 0.4141 0.9085 0.2503 0.246 Uiso 1 1 calc R . . . .

loop_
_atom_site_aniso_label
_atom_site_aniso_U_11
_atom_site_aniso_U_22
_atom_site_aniso_U_33
_atom_site_aniso_U_23
_atom_site_aniso_U_13
_atom_site_aniso_U_12
Bi1 0.0810(5) 0.0362(3) 0.0437(3) -0.0014(2) 0.0191(3) 0.0000(2)
Ag1 0.0934(14) 0.0556(9) 0.0559(9) -0.0045(7) 0.0239(9) -0.0069(8)
Br1 0.0880(14) 0.0809(11) 0.1051(14) 0.0027(10) 0.0350(11) 0.0032(10)
Br2 0.1214(16) 0.0590(9) 0.0625(9) 0.0170(7) 0.0192(9) -0.0159(9)
Br3 0.1130(15) 0.0559(9) 0.0711(10) -0.0222(8) 0.0245(9) -0.0093(9)
Br4 0.1155(16) 0.0660(10) 0.0643(10) 0.0241(8) 0.0195(9) -0.0085(9)
Br5 0.0808(13) 0.0713(10) 0.0823(11) -0.0019(9) 0.0260(9) 0.0007(9)
Br6 0.1221(16) 0.0585(9) 0.0612(9) -0.0224(7) 0.0298(9) -0.0089(9)
Br7 0.0912(15) 0.0741(11) 0.1147(15) 0.0035(10) 0.0393(12) -0.0010(10)
Br8 0.229(5) 0.243(4) 0.166(3) -0.024(3) 0.052(3) 0.007(4)
Br9 0.223(5) 0.133(3) 0.104(3) 0.000 0.061(3) 0.000
Br1A 0.0979(15) 0.0681(10) 0.0781(11) 0.0045(8) 0.0195(10) 0.0011(9)
N4 0.26(2) 0.121(12) 0.239(19) 0.005(11) 0.105(19) -0.017(10)
C13 0.26(2) 0.121(12) 0.239(19) 0.005(11) 0.105(19) -0.017(10)
C14 0.26(2) 0.121(12) 0.239(19) 0.005(11) 0.105(19) -0.017(10)
C15 0.26(2) 0.121(12) 0.239(19) 0.005(11) 0.105(19) -0.017(10)
C16 0.26(2) 0.121(12) 0.239(19) 0.005(11) 0.105(19) -0.017(10)
N3 0.146(12) 0.125(9) 0.140(10) 0.006(7) 0.034(8) 0.011(7)
C9 0.146(12) 0.125(9) 0.140(10) 0.006(7) 0.034(8) 0.011(7)
C10 0.146(12) 0.125(9) 0.140(10) 0.006(7) 0.034(8) 0.011(7)
C11 0.146(12) 0.125(9) 0.140(10) 0.006(7) 0.034(8) 0.011(7)
C12 0.146(12) 0.125(9) 0.140(10) 0.006(7) 0.034(8) 0.011(7)
N2 0.13(2) 0.055(10) 0.27(3) 0.001(13) 0.05(2) 0.001(11)
C5 0.15(4) 0.42(10) 0.35(8) 0.07(6) 0.06(5) -0.05(5)
C6 0.21(6) 0.29(7) 0.43(10) 0.04(7) 0.08(6) 0.03(6)
C7 0.23(5) 0.29(6) 0.17(4) 0.01(3) 0.06(4) 0.12(5)
C8 0.22(5) 0.13(3) 0.18(3) -0.02(3) -0.02(3) -0.03(3)
N1 0.173(15) 0.183(13) 0.181(15) -0.033(10) 0.052(11) -0.024(11)
C1 0.173(15) 0.183(13) 0.181(15) -0.033(10) 0.052(11) -0.024(11)
C2 0.173(15) 0.183(13) 0.181(15) -0.033(10) 0.052(11) -0.024(11)
C3 0.173(15) 0.183(13) 0.181(15) -0.033(10) 0.052(11) -0.024(11)
C4 0.173(15) 0.183(13) 0.181(15) -0.033(10) 0.052(11) -0.024(11)
N5 0.084(12) 0.24(2) 0.092(12) 0.003(13) 0.016(9) 0.014(14)
C17 0.052(17) 0.47(6) 0.30(4) -0.02(4) -0.037(19) 0.01(3)
C18 0.060(14) 0.39(4) 0.27(3) -0.04(3) 0.011(15) -0.02(2)
C19 0.070(14) 0.35(3) 0.19(2) -0.03(2) -0.006(13) -0.03(2)
C20 0.121(19) 0.31(3) 0.17(2) -0.03(2) 0.029(14) -0.05(2)

loop_
_atom_type_symbol
_atom_type_description
_atom_type_scat_dispersion_real
_atom_type_scat_dispersion_imag
_atom_type_scat_source
C C 0.0033 0.0016 'International Tables Vol C Tables 4.2.6.8 and 6.1.1.4'
H H 0.0000 0.0000 'International Tables Vol C Tables 4.2.6.8 and 6.1.1.4'
Ag Ag -0.8971 1.1015 'International Tables Vol C Tables 4.2.6.8 and 6.1.1.4'
Bi Bi -4.1077 10.2566 'International Tables Vol C Tables 4.2.6.8 and 6.1.1.4'
Br Br -0.2901 2.4595 'International Tables Vol C Tables 4.2.6.8 and 6.1.1.4'
N N 0.0061 0.0033 'International Tables Vol C Tables 4.2.6.8 and 6.1.1.4'
O O 0.0106 0.0060 'International Tables Vol C Tables 4.2.6.8 and 6.1.1.4'

loop_
_geom_angle_atom_site_label_1
_geom_angle_atom_site_label_2
_geom_angle_atom_site_label_3
_geom_angle
_geom_angle_site_symmetry_1
_geom_angle_site_symmetry_3
_geom_angle_publ_flag
Br1 Bi1 Br3 90.44(6) . . ?
Br1 Bi1 Br4 91.61(6) . . ?
Br1 Bi1 Br5 179.74(6) . . ?
Br1 Bi1 Br6 91.43(6) . . ?
Br2 Bi1 Br1 89.07(6) . . ?
Br2 Bi1 Br3 93.60(5) . . ?
Br2 Bi1 Br4 175.99(5) . . ?
Br2 Bi1 Br5 90.92(6) . . ?
Br2 Bi1 Br6 89.44(5) . . ?
Br3 Bi1 Br4 90.35(5) . . ?
Br3 Bi1 Br5 89.31(6) . . ?
Br3 Bi1 Br6 176.46(6) . . ?
Br4 Bi1 Br5 88.42(6) . . ?
Br4 Bi1 Br6 86.59(5) . . ?
Br6 Bi1 Br5 88.82(6) . . ?
Br4 Ag1 Br4 180.00(6) 7_565 1_545 ?
Br4 Ag1 Br6 89.73(5) 1_545 7 ?
Br4 Ag1 Br6 90.27(5) 7_565 7 ?
Br4 Ag1 Br6 90.28(5) 1_545 . ?
Br4 Ag1 Br6 89.72(5) 7_565 . ?
Br6 Ag1 Br6 180.0 . 7 ?
Br7 Ag1 Br4 88.08(6) 7 1_545 ?
Br7 Ag1 Br4 91.92(6) 7 7_565 ?
Br7 Ag1 Br4 91.92(6) . 1_545 ?
Br7 Ag1 Br4 88.08(6) . 7_565 ?
Br7 Ag1 Br6 89.48(6) . 7 ?
Br7 Ag1 Br6 90.52(6) . . ?
Br7 Ag1 Br6 90.52(6) 7 7 ?
Br7 Ag1 Br6 89.48(6) 7 . ?
Br7 Ag1 Br7 180.0 7 . ?
Bi1 Br4 Ag1 160.99(8) . 1_565 ?
Bi1 Br6 Ag1 173.61(8) . . ?
Br8 Br9 Br8 179.2(3) . 2_655 ?
C13 C14 C15 93(2) . . ?
C14 C15 C16 100(3) . . ?
N4 C16 C15 113(3) . . ?
C11 C10 C9 93.5(19) . . ?
C10 C11 C12 101.5(19) . . ?
N3 C12 C11 124(2) . . ?
C7 C6 C5 96(5) . . ?
C6 C7 C8 112(5) . . ?
N2 C8 C7 116(3) . . ?
C3 C2 C1 91(2) . . ?
C4 C3 C2 100(3) . . ?
C3 C4 N1 110(3) . . ?
C19 C18 C17 125(4) . . ?
C20 C19 C18 125(4) . . ?
C19 C20 N5 120(3) . . ?

loop_
_geom_bond_atom_site_label_1
_geom_bond_atom_site_label_2
_geom_bond_distance
_geom_bond_site_symmetry_2
_geom_bond_publ_flag
Bi1 Br1 2.838(2) . ?
Bi1 Br2 2.8371(15) . ?
Bi1 Br3 2.8427(15) . ?
Bi1 Br4 2.8466(15) . ?
Bi1 Br5 2.8547(19) . ?
Bi1 Br6 2.8485(14) . ?
Ag1 Br4 3.0177(15) 1_545 ?
Ag1 Br4 3.0177(15) 7_565 ?
Ag1 Br6 3.0237(14) 7 ?
Ag1 Br6 3.0236(14) . ?
Ag1 Br7 2.612(2) 7 ?
Ag1 Br7 2.612(2) . ?
Br4 Ag1 3.0176(15) 1_565 ?
Br8 Br9 2.578(5) . ?
Br9 Br8 2.578(5) 2_655 ?
N4 C16 1.38(4) . ?
C13 C14 1.513(18) . ?
C14 C15 1.528(19) . ?
C15 C16 1.57(5) . ?
N3 C12 1.44(3) . ?
C9 C10 1.586(18) . ?
C10 C11 1.465(18) . ?
C11 C12 1.64(3) . ?
N2 C8 1.40(5) . ?
C5 C6 1.529(19) . ?
C6 C7 1.43(6) . ?
C7 C8 1.524(19) . ?
N1 C4 1.50(4) . ?
C1 C2 1.58(4) . ?
C2 C3 1.537(19) . ?
C3 C4 1.488(18) . ?
N5 C20 1.40(4) . ?
C17 C18 1.37(5) . ?
C18 C19 1.36(4) . ?
C19 C20 1.35(5) . ?

loop_
_geom_torsion_atom_site_label_1
_geom_torsion_atom_site_label_2
_geom_torsion_atom_site_label_3
_geom_torsion_atom_site_label_4
_geom_torsion
_geom_torsion_site_symmetry_1
_geom_torsion_site_symmetry_2
_geom_torsion_site_symmetry_3
_geom_torsion_site_symmetry_4
_geom_torsion_publ_flag
C13 C14 C15 C16 -176(3) . . . . ?
C14 C15 C16 N4 -177(3) . . . . ?
C9 C10 C11 C12 -179(2) . . . . ?
C10 C11 C12 N3 -57(3) . . . . ?
C5 C6 C7 C8 176(5) . . . . ?
C6 C7 C8 N2 -173(4) . . . . ?
C1 C2 C3 C4 179(2) . . . . ?
C2 C3 C4 N1 155(3) . . . . ?
C17 C18 C19 C20 -180(5) . . . . ?
C18 C19 C20 N5 166(4) . . . . ?
